data_2015864
loop_
_publ_author_name
'Gainsford, Graeme J.'
'Baars, Sylvia M.'
'Falshaw, Andrew'

_publ_section_title
;
 Cocrystallization and configurations of
 <i>myo</i>-inositol-1,2-<small>L</small>-camphor acetals in two
 crystal structures
;
_journal_coeditor_code GZ3065
_journal_issue 3
_journal_name_full 'Acta Crystallographica Section C'
_journal_page_first o169
_journal_page_last o172
_journal_paper_doi 10.1107/S0108270107004416
_journal_volume 63
_journal_year 2007
_chemical_formula_moiety 'C16 H26 O6, 3(H2 O)'
_chemical_formula_sum 'C16 H32 O9'
_chemical_formula_weight 368.42
_chemical_name_common
;
(1R,2S,3S,4R,5R,6S,7R/S,8S,11S)-myo-inositol-1,2-camphor acetal trihydrate
;
_chemical_name_systematic 5,6-(1,7,7-trimethylbicyclo[2.2.1]heptane-2,2-diyldioxy)benzene-1,2,3,4-tetrol
_space_group_IT_number 5
_symmetry_cell_setting monoclinic
_symmetry_space_group_name_Hall 'C 2y'
_symmetry_space_group_name_H-M 'C 1 2 1'
_atom_sites_solution_hydrogens geom
_atom_sites_solution_primary direct
_atom_sites_solution_secondary difmap
_audit_creation_method SHELXL-97
_cell_angle_alpha 90.00
_cell_angle_beta 97.899(2)
_cell_angle_gamma 90.00
_cell_formula_units_Z 4
_cell_length_a 13.1708(17)
_cell_length_b 6.9513(9)
_cell_length_c 20.737(3)
_cell_measurement_reflns_used 4457
_cell_measurement_temperature 163(2)
_cell_measurement_theta_max 26.34
_cell_measurement_theta_min 2.98
_cell_volume 1880.5(4)
_computing_cell_refinement 'SAINT (Siemens, 1996)'
_computing_data_collection 'SMART (Siemens, 1996)'
_computing_data_reduction
;
SAINT  and SADABS (Sheldrick, 2003)
;
_computing_molecular_graphics
;
ORTEP-3 (Farrugia, 1997) and PLUTON (Spek, 2003)
;
_computing_publication_material
;
SHELXL97 and PLATON (Spek, 2003)
;
_computing_structure_refinement 'SHELXL97 (Sheldrick, 1997)'
_computing_structure_solution 'SHELXS97 (Sheldrick, 1997)'
_diffrn_ambient_temperature 163(2)
_diffrn_detector_area_resol_mean 8.192
_diffrn_measured_fraction_theta_full 0.987
_diffrn_measured_fraction_theta_max 0.987
_diffrn_measurement_device_type 'Bruker P4 CCD area-detector'
_diffrn_measurement_method '\f and \w scans'
_diffrn_radiation_monochromator graphite
_diffrn_radiation_source 'fine-focus sealed tube'
_diffrn_radiation_type MoK\a
_diffrn_radiation_wavelength 0.71073
_diffrn_reflns_av_R_equivalents 0.0212
_diffrn_reflns_av_sigmaI/netI 0.0271
_diffrn_reflns_limit_h_max 16
_diffrn_reflns_limit_h_min -16
_diffrn_reflns_limit_k_max 4
_diffrn_reflns_limit_k_min -8
_diffrn_reflns_limit_l_max 25
_diffrn_reflns_limit_l_min -25
_diffrn_reflns_number 11666
_diffrn_reflns_theta_full 26.40
_diffrn_reflns_theta_max 26.40
_diffrn_reflns_theta_min 1.98
_diffrn_standards_decay_% 0
_diffrn_standards_number 0
_exptl_absorpt_coefficient_mu 0.106
_exptl_absorpt_correction_T_max 0.987
_exptl_absorpt_correction_T_min 0.795
_exptl_absorpt_correction_type multi-scan
_exptl_absorpt_process_details
;
(Blessing, 1995)
;
_exptl_crystal_colour colourless
_exptl_crystal_density_diffrn 1.301
_exptl_crystal_density_method 'not measured'
_exptl_crystal_description plate
_exptl_crystal_F_000 800
_exptl_crystal_size_max 0.73
_exptl_crystal_size_mid 0.40
_exptl_crystal_size_min 0.12
_refine_diff_density_max 0.147
_refine_diff_density_min -0.135
_refine_ls_extinction_method none
_refine_ls_goodness_of_fit_ref 0.961
_refine_ls_hydrogen_treatment mixed
_refine_ls_matrix_type full
_refine_ls_number_parameters 345
_refine_ls_number_reflns 3205
_refine_ls_number_restraints 13
_refine_ls_restrained_S_all 0.976
_refine_ls_R_factor_all 0.0363
_refine_ls_R_factor_gt 0.0274
_refine_ls_shift/su_max 0.001
_refine_ls_shift/su_mean 0.000
_refine_ls_structure_factor_coef Fsqd
_refine_ls_weighting_details 'calc w=1/[\s^2^(Fo^2^)+(0.0383P)^2^+0.0000P] where P=(Fo^2^+2Fc^2^)/3'
_refine_ls_weighting_scheme calc
_refine_ls_wR_factor_gt 0.0575
_refine_ls_wR_factor_ref 0.0594
_reflns_number_gt 2697
_reflns_number_total 3205
_reflns_threshold_expression >2sigma(I)
_cod_data_source_file gz3065.cif
_cod_data_source_block B
_cod_original_sg_symbol_H-M 'C 2'
_cod_database_code 2015864
_cod_database_fobs_code 2015864

loop_
_symmetry_equiv_pos_as_xyz
'x, y, z'
'-x, y, -z'
'x+1/2, y+1/2, z'
'-x+1/2, y+1/2, -z'

loop_
_atom_site_type_symbol
_atom_site_label
_atom_site_fract_x
_atom_site_fract_y
_atom_site_fract_z
_atom_site_U_iso_or_equiv
_atom_site_adp_type
_atom_site_calc_flag
_atom_site_refinement_flags
_atom_site_occupancy
_atom_site_disorder_assembly
_atom_site_disorder_group
O O1 0.54094(8) 0.23695(17) 0.70402(5) 0.0285(3) Uani d D 1 . .
O O2 0.54811(8) 0.53515(16) 0.75079(5) 0.0303(3) Uani d D 1 . .
O O3 0.71153(8) 0.70282(16) 0.84148(5) 0.0295(3) Uani d . 1 A .
H H3O 0.6573 0.7650 0.8304 0.044 Uiso calc R 1 . .
O O4 0.67077(8) 0.48980(16) 0.95355(5) 0.0272(3) Uani d . 1 . .
H H4O 0.6594 0.6064 0.9605 0.041 Uiso calc R 1 . .
O O5 0.55353(8) 0.15423(17) 0.93618(5) 0.0271(3) Uani d . 1 A .
H H5O 0.4956 0.2068 0.9319 0.041 Uiso calc R 1 . .
O O6 0.55170(8) -0.04662(17) 0.81492(5) 0.0295(3) Uani d . 1 . .
H H6O 0.5052 -0.0880 0.8352 0.044 Uiso calc R 1 . .
O O7 0.63963(8) 0.84532(17) 0.99827(5) 0.0296(3) Uani d D 1 . .
H H7A 0.6964(9) 0.901(3) 1.0114(9) 0.044 Uiso d D 1 . .
H H7B 0.6048(13) 0.933(2) 0.9767(8) 0.044 Uiso d D 1 . .
O O8 0.37384(8) 0.35812(18) 0.91942(5) 0.0288(3) Uani d D 1 . .
H H8A 0.3232(10) 0.303(3) 0.8995(8) 0.043 Uiso d D 1 . .
H H8B 0.3628(14) 0.368(3) 0.9577(5) 0.043 Uiso d D 1 . .
O O9 0.41424(9) 0.75506(18) 0.88054(6) 0.0368(3) Uani d D 1 . .
H H9OA 0.4117(15) 0.782(3) 0.9196(5) 0.055 Uiso d D 1 . .
H H9OB 0.4040(15) 0.6344(15) 0.8791(9) 0.055 Uiso d D 1 . .
C C1 0.61071(11) 0.2303(2) 0.76358(7) 0.0243(3) Uani d . 1 A .
H H1 0.6707 0.1465 0.7583 0.029 Uiso calc R 1 . .
C C2 0.64377(11) 0.4384(2) 0.77078(7) 0.0255(4) Uani d . 1 A .
H H2 0.6927 0.4679 0.7393 0.031 Uiso calc R 1 . .
C C3 0.68969(11) 0.5021(2) 0.83842(7) 0.0245(4) Uani d . 1 . .
H H3 0.7568 0.4338 0.8487 0.029 Uiso calc R 1 A .
C C4 0.62357(10) 0.4388(2) 0.88919(7) 0.0218(3) Uani d . 1 A .
H H4A 0.5550 0.5024 0.8801 0.026 Uiso calc R 1 . .
C C5 0.60975(10) 0.2223(2) 0.88655(7) 0.0223(3) Uani d . 1 . .
H H5 0.6793 0.1620 0.8938 0.027 Uiso calc R 1 A .
C C6 0.55645(11) 0.1571(2) 0.81982(7) 0.0228(3) Uani d . 1 A .
H H6 0.4848 0.2084 0.8137 0.027 Uiso calc R 1 . .
C C7 0.4845(2) 0.4129(5) 0.70284(15) 0.0259(8) Uani d PD 0.685(2) A 1
C C8 0.47401(17) 0.4977(4) 0.63322(10) 0.0258(6) Uani d P 0.685(2) A 1
C C9 0.4309(3) 0.3324(6) 0.58610(19) 0.0322(9) Uani d P 0.685(2) A 1
H H9A 0.4333 0.3684 0.5401 0.039 Uiso calc PR 0.685(2) A 1
H H9B 0.4701 0.2119 0.5959 0.039 Uiso calc PR 0.685(2) A 1
C C10 0.31869(19) 0.3094(4) 0.59976(12) 0.0359(7) Uani d P 0.685(2) A 1
H H10A 0.2695 0.3348 0.5601 0.043 Uiso calc PR 0.685(2) A 1
H H10B 0.3064 0.1787 0.6159 0.043 Uiso calc PR 0.685(2) A 1
C C11 0.30961(17) 0.4628(4) 0.65262(11) 0.0315(6) Uani d P 0.685(2) A 1
H H11 0.2376 0.5014 0.6566 0.038 Uiso calc PR 0.685(2) A 1
C C12 0.3703(5) 0.3898(12) 0.7158(5) 0.0294(12) Uani d P 0.685(2) A 1
H H12A 0.3539 0.2537 0.7238 0.035 Uiso calc PR 0.685(2) A 1
H H12B 0.3565 0.4685 0.7534 0.035 Uiso calc PR 0.685(2) A 1
C C13 0.5711(4) 0.5890(8) 0.6159(3) 0.0374(12) Uani d P 0.685(2) A 1
H H13A 0.5945 0.6890 0.6478 0.056 Uiso calc PR 0.685(2) A 1
H H13B 0.5573 0.6467 0.5724 0.056 Uiso calc PR 0.685(2) A 1
H H13C 0.6244 0.4905 0.6161 0.056 Uiso calc PR 0.685(2) A 1
C C14 0.37751(18) 0.6291(4) 0.63260(11) 0.0308(6) Uani d P 0.685(2) A 1
C C15 0.3888(4) 0.7969(6) 0.6808(3) 0.0369(11) Uani d P 0.685(2) A 1
H H15A 0.4433 0.8830 0.6706 0.055 Uiso calc PR 0.685(2) A 1
H H15B 0.4063 0.7472 0.7251 0.055 Uiso calc PR 0.685(2) A 1
H H15C 0.3241 0.8680 0.6775 0.055 Uiso calc PR 0.685(2) A 1
C C16 0.3384(2) 0.7162(5) 0.56494(12) 0.0435(7) Uani d P 0.685(2) A 1
H H16A 0.2702 0.7717 0.5655 0.065 Uiso calc PR 0.685(2) A 1
H H16B 0.3347 0.6151 0.5318 0.065 Uiso calc PR 0.685(2) A 1
H H16C 0.3857 0.8170 0.5547 0.065 Uiso calc PR 0.685(2) A 1
C C7' 0.5189(5) 0.4433(9) 0.6893(3) 0.029(2) Uani d PD 0.315(2) A 2
C C8' 0.4036(4) 0.4928(8) 0.6737(2) 0.0281(14) Uani d P 0.315(2) A 2
C C9' 0.3924(10) 0.7122(13) 0.6795(7) 0.043(3) Uani d P 0.315(2) A 2
H H91 0.4289 0.7588 0.7215 0.052 Uiso calc PR 0.315(2) A 2
H H92 0.3193 0.7487 0.6765 0.052 Uiso calc PR 0.315(2) A 2
C C10' 0.4409(5) 0.7981(9) 0.6216(3) 0.054(2) Uani d P 0.315(2) A 2
H H101 0.5010 0.8796 0.6369 0.065 Uiso calc PR 0.315(2) A 2
H H102 0.3904 0.8740 0.5922 0.065 Uiso calc PR 0.315(2) A 2
C C11' 0.4726(5) 0.6114(9) 0.5882(3) 0.0425(17) Uani d P 0.315(2) A 2
H H111 0.4826 0.6292 0.5417 0.051 Uiso calc PR 0.315(2) A 2
C C12' 0.5639(11) 0.5294(17) 0.6303(5) 0.038(3) Uani d P 0.315(2) A 2
H H121 0.6148 0.6311 0.6444 0.046 Uiso calc PR 0.315(2) A 2
H H122 0.5972 0.4285 0.6068 0.046 Uiso calc PR 0.315(2) A 2
C C13' 0.3375(11) 0.374(3) 0.7124(12) 0.054(5) Uani d P 0.315(2) A 2
H H131 0.3507 0.2373 0.7060 0.081 Uiso calc PR 0.315(2) A 2
H H132 0.2652 0.4023 0.6977 0.081 Uiso calc PR 0.315(2) A 2
H H133 0.3538 0.4060 0.7587 0.081 Uiso calc PR 0.315(2) A 2
C C14' 0.3861(5) 0.4695(10) 0.5982(2) 0.0375(15) Uani d P 0.315(2) A 2
C C15' 0.4012(8) 0.2650(14) 0.5748(5) 0.046(3) Uani d P 0.315(2) A 2
H H151 0.3473 0.1818 0.5876 0.069 Uiso calc PR 0.315(2) A 2
H H152 0.4684 0.2173 0.5945 0.069 Uiso calc PR 0.315(2) A 2
H H153 0.3977 0.2644 0.5273 0.069 Uiso calc PR 0.315(2) A 2
C C16' 0.2782(5) 0.5321(10) 0.5663(3) 0.0512(18) Uani d P 0.315(2) A 2
H H161 0.2762 0.5358 0.5189 0.077 Uiso calc PR 0.315(2) A 2
H H162 0.2629 0.6603 0.5822 0.077 Uiso calc PR 0.315(2) A 2
H H163 0.2272 0.4400 0.5777 0.077 Uiso calc PR 0.315(2) A 2

loop_
_atom_site_aniso_label
_atom_site_aniso_U_11
_atom_site_aniso_U_22
_atom_site_aniso_U_33
_atom_site_aniso_U_12
_atom_site_aniso_U_13
_atom_site_aniso_U_23
O1 0.0331(6) 0.0281(7) 0.0229(5) 0.0047(5) -0.0009(4) -0.0038(5)
O2 0.0378(6) 0.0273(7) 0.0229(5) 0.0084(5) -0.0059(4) -0.0041(5)
O3 0.0259(5) 0.0234(7) 0.0377(6) -0.0035(5) -0.0013(4) 0.0010(5)
O4 0.0327(6) 0.0228(7) 0.0242(5) 0.0021(5) -0.0026(4) -0.0029(5)
O5 0.0256(5) 0.0286(7) 0.0279(5) 0.0034(5) 0.0060(4) 0.0046(5)
O6 0.0318(6) 0.0230(7) 0.0341(6) -0.0027(5) 0.0061(4) -0.0023(5)
O7 0.0279(6) 0.0248(7) 0.0347(6) 0.0009(5) -0.0013(5) 0.0022(5)
O8 0.0237(6) 0.0346(8) 0.0281(6) -0.0026(5) 0.0035(5) -0.0049(5)
O9 0.0383(6) 0.0298(8) 0.0441(7) 0.0039(6) 0.0126(5) -0.0012(6)
C1 0.0232(7) 0.0253(10) 0.0237(8) 0.0040(7) 0.0013(6) -0.0020(7)
C2 0.0256(8) 0.0272(10) 0.0244(8) 0.0023(7) 0.0065(6) 0.0012(7)
C3 0.0202(7) 0.0225(10) 0.0301(8) 0.0025(6) 0.0010(6) 0.0017(7)
C4 0.0197(7) 0.0243(9) 0.0205(7) 0.0020(6) -0.0010(6) -0.0017(6)
C5 0.0195(7) 0.0234(9) 0.0238(7) 0.0036(7) 0.0025(5) 0.0018(6)
C6 0.0214(7) 0.0187(9) 0.0280(8) 0.0021(7) 0.0018(6) -0.0012(7)
C7 0.0258(18) 0.0316(18) 0.0210(16) 0.0061(13) 0.0060(12) -0.0075(12)
C8 0.0245(12) 0.0299(16) 0.0223(12) -0.0039(11) 0.0015(9) -0.0009(11)
C9 0.039(2) 0.035(3) 0.0218(17) -0.0014(18) 0.0013(15) 0.0016(16)
C10 0.0344(14) 0.0357(18) 0.0344(13) -0.0042(12) -0.0070(11) -0.0036(12)
C11 0.0247(12) 0.0390(17) 0.0293(12) 0.0000(11) -0.0014(9) -0.0010(11)
C12 0.036(3) 0.027(2) 0.0256(19) -0.002(2) 0.005(2) 0.0023(14)
C13 0.0357(18) 0.048(3) 0.029(3) -0.006(2) 0.0091(16) 0.0106(17)
C14 0.0326(13) 0.0321(17) 0.0260(13) 0.0019(11) -0.0024(10) 0.0000(13)
C15 0.042(2) 0.035(3) 0.0316(17) 0.012(2) -0.0031(13) -0.002(3)
C16 0.0512(16) 0.0413(19) 0.0348(14) 0.0068(14) -0.0056(11) 0.0037(12)
C7' 0.027(4) 0.045(5) 0.017(3) 0.012(3) 0.012(3) -0.009(3)
C8' 0.038(3) 0.020(3) 0.022(2) 0.005(2) -0.011(2) -0.005(2)
C9' 0.045(4) 0.032(7) 0.046(5) 0.011(5) -0.017(3) -0.010(6)
C10' 0.070(4) 0.030(4) 0.053(4) -0.009(3) -0.026(3) 0.006(3)
C11' 0.062(4) 0.033(4) 0.030(3) -0.008(3) -0.002(3) 0.008(3)
C12' 0.066(6) 0.035(7) 0.014(4) -0.020(5) 0.005(4) 0.003(4)
C13' 0.059(10) 0.063(8) 0.041(6) 0.002(8) 0.012(8) -0.013(5)
C14' 0.054(4) 0.029(4) 0.026(3) -0.002(3) -0.005(2) 0.002(3)
C15' 0.058(6) 0.036(6) 0.040(4) -0.010(4) -0.011(4) 0.002(4)
C16' 0.056(4) 0.046(5) 0.041(3) 0.011(3) -0.030(3) -0.004(3)

loop_
_atom_type_symbol
_atom_type_description
_atom_type_scat_dispersion_real
_atom_type_scat_dispersion_imag
_atom_type_scat_source
C C 0.0033 0.0000 'International Tables Vol C Tables 4.2.6.8 and 6.1.1.4'
H H 0.0000 0.0000 'International Tables Vol C Tables 4.2.6.8 and 6.1.1.4'
O O 0.0106 0.0000 'International Tables Vol C Tables 4.2.6.8 and 6.1.1.4'

loop_
_geom_angle_atom_site_label_1
_geom_angle_atom_site_label_2
_geom_angle_atom_site_label_3
_geom_angle
_geom_angle_publ_flag
C7 O1 C1 108.18(15) y
C1 O1 C7' 106.9(3) y
C7' O2 C2 99.5(3) ?
C2 O2 C7 108.57(16) ?
C3 O3 H3O 109.5 ?
C4 O4 H4O 109.5 ?
C5 O5 H5O 109.5 ?
C6 O6 H6O 109.5 ?
H7A O7 H7B 103.2(19) ?
H8A O8 H8B 106.4(18) ?
H9OA O9 H9OB 103(2) ?
O1 C1 C2 101.29(12) ?
O1 C1 C6 110.76(11) ?
C2 C1 C6 113.56(13) ?
O1 C1 H1 110.3 ?
C2 C1 H1 110.3 ?
C6 C1 H1 110.3 ?
O2 C2 C1 100.94(12) ?
O2 C2 C3 110.66(12) ?
C1 C2 C3 116.33(13) ?
O2 C2 H2 109.5 ?
C1 C2 H2 109.5 ?
C3 C2 H2 109.5 ?
O3 C3 C2 112.31(12) ?
O3 C3 C4 112.57(12) ?
C2 C3 C4 111.28(12) ?
O3 C3 H3 106.7 ?
C2 C3 H3 106.7 ?
C4 C3 H3 106.7 ?
O4 C4 C5 108.22(12) ?
O4 C4 C3 110.85(11) ?
C5 C4 C3 109.84(12) ?
O4 C4 H4A 109.3 ?
C5 C4 H4A 109.3 ?
C3 C4 H4A 109.3 ?
O5 C5 C4 111.99(12) ?
O5 C5 C6 109.52(12) ?
C4 C5 C6 111.37(12) ?
O5 C5 H5 107.9 ?
C4 C5 H5 107.9 ?
C6 C5 H5 107.9 ?
O6 C6 C5 111.72(12) ?
O6 C6 C1 107.25(12) ?
C5 C6 C1 112.62(12) ?
O6 C6 H6 108.4 ?
C5 C6 H6 108.4 ?
C1 C6 H6 108.4 ?
O1 C7 O2 103.6(2) ?
O1 C7 C8 108.7(2) ?
O2 C7 C8 112.3(2) ?
O1 C7 C12 114.6(4) ?
O2 C7 C12 114.3(4) ?
C8 C7 C12 103.5(4) ?
C13 C8 C7 114.3(3) ?
C13 C8 C14 117.7(3) ?
C7 C8 C14 101.43(18) ?
C13 C8 C9 113.9(3) ?
C7 C8 C9 106.3(2) ?
C14 C8 C9 101.5(2) ?
C10 C9 C8 103.6(3) ?
C10 C9 H9A 111.0 ?
C8 C9 H9A 111.0 ?
C10 C9 H9B 111.0 ?
C8 C9 H9B 111.0 ?
H9A C9 H9B 109.0 ?
C11 C10 C9 103.1(2) ?
C11 C10 H10A 111.1 ?
C9 C10 H10A 111.1 ?
C11 C10 H10B 111.1 ?
C9 C10 H10B 111.1 ?
H10A C10 H10B 109.1 ?
C12 C11 C10 107.3(4) ?
C12 C11 C14 102.9(3) ?
C10 C11 C14 102.73(19) ?
C12 C11 H11 114.2 ?
C10 C11 H11 114.2 ?
C14 C11 H11 114.2 ?
C11 C12 C7 102.7(5) ?
C11 C12 H12A 111.2 ?
C7 C12 H12A 111.2 ?
C11 C12 H12B 111.2 ?
C7 C12 H12B 111.2 ?
H12A C12 H12B 109.1 ?
C15 C14 C16 106.5(3) ?
C15 C14 C11 113.7(3) ?
C16 C14 C11 113.7(2) ?
C15 C14 C8 115.7(3) ?
C16 C14 C8 113.8(2) ?
C11 C14 C8 93.5(2) ?
O2 C7' O1 103.1(4) ?
O2 C7' C8' 102.8(4) ?
O1 C7' C8' 114.6(5) ?
O2 C7' C12' 116.5(6) ?
O1 C7' C12' 116.7(6) ?
C8' C7' C12' 102.7(7) ?
C13' C8' C9' 115.6(11) ?
C13' C8' C7' 112.9(8) ?
C9' C8' C7' 107.9(6) ?
C13' C8' C14' 117.4(10) ?
C9' C8' C14' 100.3(6) ?
C7' C8' C14' 101.1(4) ?
C8' C9' C10' 105.5(8) ?
C8' C9' H91 110.6 ?
C10' C9' H91 110.6 ?
C8' C9' H92 110.6 ?
C10' C9' H92 110.6 ?
H91 C9' H92 108.8 ?
C9' C10' C11' 100.8(5) ?
C9' C10' H101 111.6 ?
C11' C10' H101 111.6 ?
C9' C10' H102 111.6 ?
C11' C10' H102 111.6 ?
H101 C10' H102 109.4 ?
C12' C11' C14' 103.2(6) ?
C12' C11' C10' 107.5(7) ?
C14' C11' C10' 103.0(5) ?
C12' C11' H111 114.0 ?
C14' C11' H111 114.0 ?
C10' C11' H111 114.0 ?
C11' C12' C7' 104.0(9) ?
C11' C12' H121 110.9 ?
C7' C12' H121 110.9 ?
C11' C12' H122 110.9 ?
C7' C12' H122 110.9 ?
H121 C12' H122 109.0 ?
C8' C13' H131 109.5 ?
C8' C13' H132 109.5 ?
H131 C13' H132 109.5 ?
C8' C13' H133 109.5 ?
H131 C13' H133 109.5 ?
H132 C13' H133 109.5 ?
C15' C14' C11' 115.0(7) ?
C15' C14' C16' 106.3(6) ?
C11' C14' C16' 114.5(5) ?
C15' C14' C8' 114.1(6) ?
C11' C14' C8' 93.3(4) ?
C16' C14' C8' 113.6(5) ?
C14' C15' H151 109.5 ?
C14' C15' H152 109.5 ?
H151 C15' H152 109.5 ?
C14' C15' H153 109.5 ?
H151 C15' H153 109.5 ?
H152 C15' H153 109.5 ?
C14' C16' H161 109.5 ?
C14' C16' H162 109.5 ?
H161 C16' H162 109.5 ?
C14' C16' H163 109.5 ?
H161 C16' H163 109.5 ?
H162 C16' H163 109.5 ?

loop_
_geom_bond_atom_site_label_1
_geom_bond_atom_site_label_2
_geom_bond_distance
_geom_bond_publ_flag
O1 C7 1.430(3) y
O1 C1 1.4352(16) y
O1 C7' 1.487(6) y
O2 C7' 1.431(6) y
O2 C2 1.4380(18) y
O2 C7 1.477(3) y
O3 C3 1.425(2) ?
O3 H3O 0.8400 ?
O4 C4 1.4370(16) y
O4 H4O 0.8400 ?
O5 C5 1.4286(17) ?
O5 H5O 0.8400 ?
O6 C6 1.420(2) y
O6 H6O 0.8400 ?
O7 H7A 0.852(10) ?
O7 H7B 0.852(10) ?
O8 H8A 0.827(9) ?
O8 H8B 0.830(9) ?
O9 H9OA 0.837(9) ?
O9 H9OB 0.849(10) ?
C1 C2 1.512(2) ?
C1 C6 1.536(2) ?
C1 H1 1.0000 ?
C2 C3 1.515(2) ?
C2 H2 1.0000 ?
C3 C4 1.5204(19) ?
C3 H3 1.0000 ?
C4 C5 1.516(2) ?
C4 H4A 1.0000 ?
C5 C6 1.532(2) ?
C5 H5 1.0000 ?
C6 H6 1.0000 ?
C7 C8 1.548(4) ?
C7 C12 1.572(7) ?
C8 C13 1.515(5) ?
C8 C14 1.564(3) ?
C8 C9 1.564(4) ?
C9 C10 1.550(5) ?
C9 H9A 0.9900 ?
C9 H9B 0.9900 ?
C10 C11 1.545(4) ?
C10 H10A 0.9900 ?
C10 H10B 0.9900 ?
C11 C12 1.524(8) ?
C11 C14 1.553(4) ?
C11 H11 1.0000 ?
C12 H12A 0.9900 ?
C12 H12B 0.9900 ?
C13 H13A 0.9800 ?
C13 H13B 0.9800 ?
C13 H13C 0.9800 ?
C14 C15 1.530(5) ?
C14 C16 1.550(3) ?
C15 H15A 0.9800 ?
C15 H15B 0.9800 ?
C15 H15C 0.9800 ?
C16 H16A 0.9800 ?
C16 H16B 0.9800 ?
C16 H16C 0.9800 ?
C7' C8' 1.547(8) ?
C7' C12' 1.552(11) ?
C8' C13' 1.51(2) ?
C8' C9' 1.538(10) ?
C8' C14' 1.560(7) ?
C9' C10' 1.553(15) ?
C9' H91 0.9900 ?
C9' H92 0.9900 ?
C10' C11' 1.555(9) ?
C10' H101 0.9900 ?
C10' H102 0.9900 ?
C11' C12' 1.498(15) ?
C11' C14' 1.542(9) ?
C11' H111 1.0000 ?
C12' H121 0.9900 ?
C12' H122 0.9900 ?
C13' H131 0.9800 ?
C13' H132 0.9800 ?
C13' H133 0.9800 ?
C14' C15' 1.523(11) ?
C14' C16' 1.544(8) ?
C15' H151 0.9800 ?
C15' H152 0.9800 ?
C15' H153 0.9800 ?
C16' H161 0.9800 ?
C16' H162 0.9800 ?
C16' H163 0.9800 ?

loop_
_geom_hbond_atom_site_label_D
_geom_hbond_atom_site_label_H
_geom_hbond_atom_site_label_A
_geom_hbond_site_symmetry_A
_geom_hbond_distance_DH
_geom_hbond_distance_HA
_geom_hbond_distance_DA
_geom_hbond_angle_DHA
_geom_hbond_publ_flag
O3 H3O O6 1_565 0.84 1.91 2.7294(16) 167 y
O4 H4O O7 . 0.84 1.87 2.6908(16) 165 y
O5 H5O O8 . 0.84 1.91 2.7394(16) 172 y
O6 H6O O9 1_545 0.84 1.95 2.7762(17) 166 y
O7 H7A O4 4_657 0.853(15) 1.903(14) 2.7490(16) 172(2) y
O7 H7B O5 1_565 0.852(15) 1.836(15) 2.6746(16) 168(2) y
O8 H8A O3 3_445 0.829(16) 1.900(16) 2.7199(16) 170(2) y
O8 H8B O4 2_657 0.829(11) 2.127(14) 2.9236(15) 161(2) y
O9 H9OA O7 2_657 0.837(12) 1.967(14) 2.7754(17) 162(2) y
O9 H9OB O8 . 0.849(11) 2.153(13) 2.9436(18) 155(2) y

loop_
_geom_torsion_atom_site_label_1
_geom_torsion_atom_site_label_2
_geom_torsion_atom_site_label_3
_geom_torsion_atom_site_label_4
_geom_torsion
_geom_torsion_publ_flag
C7 O1 C1 C2 -37.82(18) y
C7' O1 C1 C2 -12.9(3) y
C7 O1 C1 C6 82.95(19) ?
C7' O1 C1 C6 107.9(3) ?
C7' O2 C2 C1 -52.8(3) ?
C7 O2 C2 C1 -30.02(18) ?
C7' O2 C2 C3 -176.6(3) ?
C7 O2 C2 C3 -153.79(17) ?
O1 C1 C2 O2 40.49(13) ?
C6 C1 C2 O2 -78.29(14) ?
O1 C1 C2 C3 160.26(11) ?
C6 C1 C2 C3 41.49(17) ?
O2 C2 C3 O3 -61.31(16) ?
C1 C2 C3 O3 -175.70(12) ?
O2 C2 C3 C4 65.91(17) ?
C1 C2 C3 C4 -48.48(17) ?
O3 C3 C4 O4 -56.34(15) ?
C2 C3 C4 O4 176.58(13) ?
O3 C3 C4 C5 -175.89(11) ?
C2 C3 C4 C5 57.03(15) ?
O4 C4 C5 O5 55.12(14) ?
C3 C4 C5 O5 176.26(10) ?
O4 C4 C5 C6 178.15(11) ?
C3 C4 C5 C6 -60.71(14) ?
O5 C5 C6 O6 -61.00(15) ?
C4 C5 C6 O6 174.57(11) ?
O5 C5 C6 C1 178.22(12) ?
C4 C5 C6 C1 53.78(16) ?
O1 C1 C6 O6 80.25(15) ?
C2 C1 C6 O6 -166.57(11) ?
O1 C1 C6 C5 -156.44(12) ?
C2 C1 C6 C5 -43.26(17) ?
C1 O1 C7 O2 19.5(2) ?
C7' O1 C7 O2 -71.4(8) ?
C1 O1 C7 C8 139.02(18) ?
C7' O1 C7 C8 48.1(7) ?
C1 O1 C7 C12 -105.7(4) y
C7' O1 C7 C12 163.4(10) ?
C7' O2 C7 O1 78.8(8) ?
C2 O2 C7 O1 7.9(2) ?
C7' O2 C7 C8 -38.3(8) ?
C2 O2 C7 C8 -109.2(2) ?
C7' O2 C7 C12 -155.8(10) ?
C2 O2 C7 C12 133.4(4) ?
O1 C7 C8 C13 -75.0(4) ?
O2 C7 C8 C13 39.0(4) ?
C12 C7 C8 C13 162.7(5) ?
O1 C7 C8 C14 157.3(2) ?
O2 C7 C8 C14 -88.7(2) ?
C12 C7 C8 C14 35.0(4) ?
O1 C7 C8 C9 51.6(3) ?
O2 C7 C8 C9 165.6(2) ?
C12 C7 C8 C9 -70.7(4) ?
C13 C8 C9 C10 -162.7(3) ?
C7 C8 C9 C10 70.6(3) ?
C14 C8 C9 C10 -35.1(3) ?
C8 C9 C10 C11 0.1(3) y
C9 C10 C11 C12 -72.7(4) ?
C9 C10 C11 C14 35.4(3) ?
C10 C11 C12 C7 72.2(5) ?
C14 C11 C12 C7 -35.8(6) ?
O1 C7 C12 C11 -118.1(4) ?
O2 C7 C12 C11 122.5(5) ?
C8 C7 C12 C11 0.2(6) ?
C12 C11 C14 C15 -64.1(5) ?
C10 C11 C14 C15 -175.5(3) ?
C12 C11 C14 C16 173.9(4) ?
C10 C11 C14 C16 62.5(3) ?
C12 C11 C14 C8 56.0(4) ?
C10 C11 C14 C8 -55.4(2) ?
C13 C8 C14 C15 -61.9(4) ?
C7 C8 C14 C15 63.6(3) ?
C9 C8 C14 C15 173.1(3) ?
C13 C8 C14 C16 61.9(4) ?
C7 C8 C14 C16 -172.6(2) ?
C9 C8 C14 C16 -63.1(3) ?
C13 C8 C14 C11 179.7(3) ?
C7 C8 C14 C11 -54.8(2) ?
C9 C8 C14 C11 54.7(2) ?
C2 O2 C7' O1 44.4(4) ?
C7 O2 C7' O1 -70.3(7) ?
C2 O2 C7' C8' 163.8(3) ?
C7 O2 C7' C8' 49.1(7) ?
C2 O2 C7' C12' -84.8(7) ?
C7 O2 C7' C12' 160.5(13) ?
C7 O1 C7' O2 77.7(7) ?
C1 O1 C7' O2 -19.1(4) ?
C7 O1 C7' C8' -33.3(6) ?
C1 O1 C7' C8' -130.0(4) ?
C7 O1 C7' C12' -153.3(13) y
C1 O1 C7' C12' 109.9(7) ?
O2 C7' C8' C13' -76.3(12) ?
O1 C7' C8' C13' 34.8(12) ?
C12' C7' C8' C13' 162.3(12) ?
O2 C7' C8' C9' 52.7(7) ?
O1 C7' C8' C9' 163.7(6) ?
C12' C7' C8' C9' -68.7(8) ?
O2 C7' C8' C14' 157.4(4) ?
O1 C7' C8' C14' -91.5(5) ?
C12' C7' C8' C14' 36.1(7) ?
C13' C8' C9' C10' -163.7(10) ?
C7' C8' C9' C10' 68.9(8) ?
C14' C8' C9' C10' -36.4(8) ?
C8' C9' C10' C11' 1.2(9) y
C9' C10' C11' C12' -73.3(8) ?
C9' C10' C11' C14' 35.3(7) ?
C14' C11' C12' C7' -34.7(9) ?
C10' C11' C12' C7' 73.8(8) ?
O2 C7' C12' C11' -112.8(7) ?
O1 C7' C12' C11' 124.9(8) ?
C8' C7' C12' C11' -1.3(9) ?
C12' C11' C14' C15' -63.3(8) ?
C10' C11' C14' C15' -175.2(6) ?
C12' C11' C14' C16' 173.1(7) ?
C10' C11' C14' C16' 61.3(6) ?
C12' C11' C14' C8' 55.2(8) ?
C10' C11' C14' C8' -56.6(5) ?
C13' C8' C14' C15' -58.9(12) ?
C9' C8' C14' C15' 175.0(8) ?
C7' C8' C14' C15' 64.4(7) ?
C13' C8' C14' C11' -178.2(10) ?
C9' C8' C14' C11' 55.7(7) ?
C7' C8' C14' C11' -55.0(5) ?
C13' C8' C14' C16' 63.2(11) ?
C9' C8' C14' C16' -62.9(8) ?
C7' C8' C14' C16' -173.6(5) ?
